data_9012485
loop_
_publ_author_name
'Curien, H.'
'Rimsky, A.'
'Defrain, A.'

_publ_section_title
;
 Structure atomique d'une phase cristalline du gallium, instable
 a la pression atmospherique
 Locality: synthetic
 Sample: at T = 256.85 K
;
_journal_name_full 'Bulletin de la Societe Francaise de Mineralogie et de Cristallographie'
_journal_page_first 260
_journal_page_last 264
_journal_volume 84
_journal_year 1961
_chemical_formula_sum Ga
_chemical_name_common Gallium
_space_group_IT_number 63
_symmetry_space_group_name_Hall '-C 2c 2'
_symmetry_space_group_name_H-M 'C m c m'
_cell_angle_alpha 90
_cell_angle_beta 90
_cell_angle_gamma 90
_cell_length_a 2.90
_cell_length_b 8.13
_cell_length_c 3.17
_cell_formula_units_Z 4
_cell_volume 74.739
_diffrn_ambient_temperature 256.85
_exptl_crystal_density_diffrn 6.196
_cod_database_code 9012485

loop_
_symmetry_equiv_pos_as_xyz
x,y,z
1/2+x,1/2+y,z
x,-y,1/2+z
1/2+x,1/2-y,1/2+z
-x,y,1/2-z
1/2-x,1/2+y,1/2-z
-x,y,z
1/2-x,1/2+y,z
x,-y,-z
1/2+x,1/2-y,-z
x,y,1/2-z
1/2+x,1/2+y,1/2-z
-x,-y,1/2+z
1/2-x,1/2-y,1/2+z
-x,-y,-z
1/2-x,1/2-y,-z

loop_
_atom_site_label
_atom_site_fract_x
_atom_site_fract_y
_atom_site_fract_z
Ga 0.00000 0.13300 0.25000

loop_
_cod_related_entry_id
_cod_related_entry_database
_cod_related_entry_code
1 ChemSpider 4514603
2 AMCSD 0012115
3 AMCSD 0011241

_database_code_amcsd 0012115

loop_
_citation_author_citation_id
_citation_author_name
2 'Wyckoff, R. W. G.'

loop_
_citation_id
_citation_coordinate_linkage
_citation_title
_citation_country
_citation_page_first
_citation_page_last
_citation_year
_citation_journal_abbrev
_citation_journal_volume
_citation_journal_issue
_citation_journal_id_ASTM
_citation_journal_id_ISSN
_citation_book_title
_citation_book_publisher
_citation_book_publisher_city
_citation_book_id_ISBN
_citation_special_details
2 yes
;Crystal Structures
;
US 7 83 1963 'Crystal Structures' 1 . . . . 'Interscience Publishers' 'New York, London, Sydney' .
;The Wyckoff, R. W. G. book contains republication of the atomic coordinates
of this structure.
;
